data_2241916
loop_
_publ_author_name
'Wardell, James L.'
'Jotani, Mukesh M.'
'Tiekink, Edward R. T.'

_publ_section_title
;
 Two dialkylammonium salts of 2-amino-4-nitrobenzoic acid: crystal
 structures and Hirshfeld surface analysis
;
_journal_coeditor_code HB7627
_journal_issue 12
_journal_name_full 'Acta Crystallographica Section E'
_journal_page_first 1691
_journal_page_last 1699
_journal_paper_doi 10.1107/S2056989016017266
_journal_volume 72
_journal_year 2016
_chemical_formula_iupac 'C8 H20 N +, C7 H5 N2 O4 -'
_chemical_formula_moiety 'C8 H20 N +, C7 H5 N2 O4 -'
_chemical_formula_sum 'C15 H25 N3 O4'
_chemical_formula_weight 311.38
_chemical_name_systematic
;
Dibutylazanium 2-amino-4-nitrobenzoate
;
_space_group_crystal_system triclinic
_space_group_IT_number 2
_space_group_name_Hall '-P 1'
_space_group_name_H-M_alt 'P -1'
_symmetry_space_group_name_Hall '-P 1'
_symmetry_space_group_name_H-M 'P -1'
_atom_sites_solution_hydrogens mixed
_audit_creation_method SHELXL-2014/7
_cell_angle_alpha 82.4050(10)
_cell_angle_beta 78.107(2)
_cell_angle_gamma 70.915(2)
_cell_formula_units_Z 4
_cell_length_a 11.1615(3)
_cell_length_b 12.5172(4)
_cell_length_c 13.2399(4)
_cell_measurement_reflns_used 14576
_cell_measurement_temperature 120(2)
_cell_measurement_theta_max 27.48
_cell_measurement_theta_min 2.91
_cell_volume 1706.36(9)
_computing_cell_refinement
;
DENZO (Otwinowski & Minor, 1997) and COLLECT (Hooft, 1998)
;
_computing_data_collection
;
COLLECT (Hooft, 1998)
;
_computing_data_reduction
;
DENZO (Otwinowski & Minor, 1997) and COLLECT (Hooft, 1998)
;
_computing_molecular_graphics
;
ORTEP-3 for Windows (Farrugia, 2012) and DIAMOND (Brandenburg,
2006)
;
_computing_publication_material
;
publCIF (Westrip, 2010)
;
_computing_structure_refinement
;
SHELXL2014 (Sheldrick, 2015)
;
_computing_structure_solution
;
SHELXS97 (Sheldrick, 2008)
;
_diffrn_ambient_temperature 120(2)
_diffrn_detector_area_resol_mean 9.091
_diffrn_measured_fraction_theta_full 0.999
_diffrn_measured_fraction_theta_max 0.995
_diffrn_measurement_device_type 'Bruker--Nonius Roper CCD camera on \k-goniostat'
_diffrn_measurement_method '\f & \w scans'
_diffrn_radiation_monochromator graphite
_diffrn_radiation_source 'Bruker--Nonius FR591 rotating anode'
_diffrn_radiation_type MoK\a
_diffrn_radiation_wavelength 0.71073
_diffrn_reflns_av_R_equivalents 0.0738
_diffrn_reflns_limit_h_max 14
_diffrn_reflns_limit_h_min -14
_diffrn_reflns_limit_k_max 16
_diffrn_reflns_limit_k_min -16
_diffrn_reflns_limit_l_max 17
_diffrn_reflns_limit_l_min -17
_diffrn_reflns_number 34976
_diffrn_reflns_theta_full 25.242
_diffrn_reflns_theta_max 27.522
_diffrn_reflns_theta_min 2.945
_exptl_absorpt_coefficient_mu 0.088
_exptl_absorpt_correction_T_max 0.7456
_exptl_absorpt_correction_T_min 0.6650
_exptl_absorpt_correction_type multi-scan
_exptl_absorpt_process_details
;
(SADABS; Sheldrick, 2007)
;
_exptl_crystal_colour orange
_exptl_crystal_density_diffrn 1.212
_exptl_crystal_description block
_exptl_crystal_F_000 672
_exptl_crystal_size_max 0.200
_exptl_crystal_size_mid 0.140
_exptl_crystal_size_min 0.120
_refine_diff_density_max 0.850
_refine_diff_density_min -0.400
_refine_ls_extinction_method none
_refine_ls_goodness_of_fit_ref 1.025
_refine_ls_matrix_type full
_refine_ls_number_parameters 425
_refine_ls_number_reflns 7811
_refine_ls_number_restraints 8
_refine_ls_restrained_S_all 1.024
_refine_ls_R_factor_all 0.1058
_refine_ls_R_factor_gt 0.0619
_refine_ls_shift/su_max 0.000
_refine_ls_shift/su_mean 0.000
_refine_ls_structure_factor_coef Fsqd
_refine_ls_weighting_details 'w=1/[\s^2^(Fo^2^)+(0.0907P)^2^+0.4569P] where P=(Fo^2^+2Fc^2^)/3'
_refine_ls_weighting_scheme calc
_refine_ls_wR_factor_gt 0.1561
_refine_ls_wR_factor_ref 0.1804
_reflns_number_gt 5022
_reflns_number_total 7811
_reflns_threshold_expression 'I > 2\s(I)'
_cod_data_source_file hb7627sup1.cif
_cod_data_source_block II
_cod_database_code 2241916
_shelx_space_group_comment
;
The symmetry employed for this shelxl refinement is uniquely defined
by the following loop, which should always be used as a source of
symmetry information in preference to the above space-group names.
They are only intended as comments.
;
_shelx_estimated_absorpt_t_min 0.983
_shelx_estimated_absorpt_t_max 0.989

loop_
_space_group_symop_operation_xyz
'x, y, z'
'-x, -y, -z'

loop_
_atom_site_type_symbol
_atom_site_label
_atom_site_fract_x
_atom_site_fract_y
_atom_site_fract_z
_atom_site_U_iso_or_equiv
_atom_site_adp_type
_atom_site_calc_flag
_atom_site_occupancy
O O1 0.09438(14) -0.08417(13) 0.31913(11) 0.0291(4) Uani d 1
O O2 0.04512(14) 0.10463(12) 0.30797(11) 0.0269(3) Uani d 1
O O3 0.20429(17) -0.04415(15) -0.22162(12) 0.0406(4) Uani d 1
O O4 0.21251(19) 0.12584(15) -0.22089(13) 0.0457(5) Uani d 1
N N1 0.1320(2) -0.18640(17) 0.14324(15) 0.0346(5) Uani d 1
H H1N 0.133(2) -0.191(2) 0.2101(9) 0.042 Uiso d 1
H H2N 0.161(2) -0.2458(15) 0.1058(18) 0.042 Uiso d 1
N N2 0.19793(18) 0.03761(17) -0.17638(14) 0.0307(4) Uani d 1
C C1 0.12087(19) 0.01094(17) 0.15175(15) 0.0223(4) Uani d 1
C C2 0.14160(19) -0.08524(17) 0.09664(16) 0.0231(4) Uani d 1
C C3 0.1667(2) -0.07341(18) -0.01259(16) 0.0265(5) Uani d 1
H H3 0.1786 -0.1356 -0.0517 0.032 Uiso calc 1
C C4 0.1740(2) 0.02861(18) -0.06210(15) 0.0250(5) Uani d 1
C C5 0.1602(2) 0.12205(18) -0.01090(16) 0.0275(5) Uani d 1
H H5 0.1692 0.1904 -0.0473 0.033 Uiso calc 1
C C6 0.1326(2) 0.11159(18) 0.09631(16) 0.0256(5) Uani d 1
H H6 0.1212 0.1750 0.1336 0.031 Uiso calc 1
C C7 0.08429(19) 0.00996(18) 0.26807(16) 0.0236(4) Uani d 1
O O5 0.72446(14) 0.36339(13) 0.03271(12) 0.0295(4) Uani d 1
O O6 0.72498(15) 0.53352(13) -0.04335(12) 0.0317(4) Uani d 1
O O7 1.17970(15) 0.40957(13) 0.29913(12) 0.0338(4) Uani d 1
O O8 1.13244(16) 0.58920(14) 0.25348(13) 0.0364(4) Uani d 1
N N3 0.84740(18) 0.28457(16) 0.19704(14) 0.0273(4) Uani d 1
H H3N 0.803(2) 0.274(2) 0.1533(15) 0.033 Uiso d 1
H H4N 0.8967(19) 0.2265(14) 0.2297(17) 0.033 Uiso d 1
N N4 1.11558(18) 0.49651(16) 0.25530(14) 0.0276(4) Uani d 1
C C8 0.83927(19) 0.46491(17) 0.09567(15) 0.0230(4) Uani d 1
C C9 0.88906(19) 0.37761(17) 0.17018(16) 0.0228(4) Uani d 1
C C10 0.98276(19) 0.39011(17) 0.22045(15) 0.0225(4) Uani d 1
H H10 1.0238 0.3304 0.2660 0.027 Uiso calc 1
C C11 1.0146(2) 0.48871(18) 0.20342(15) 0.0239(4) Uani d 1
C C12 0.9579(2) 0.58021(18) 0.13950(17) 0.0273(5) Uani d 1
H H12 0.9762 0.6499 0.1339 0.033 Uiso calc 1
C C13 0.8730(2) 0.56440(18) 0.08413(17) 0.0271(5) Uani d 1
H H13 0.8362 0.6237 0.0364 0.033 Uiso calc 1
C C14 0.75672(19) 0.45293(18) 0.02314(16) 0.0250(5) Uani d 1
N N5 0.47820(19) 0.39824(17) 0.14284(15) 0.0326(5) Uani d 1
H H5N 0.5508(15) 0.393(2) 0.0988(16) 0.039 Uiso d 1
H H6N 0.4105(17) 0.427(2) 0.1109(18) 0.039 Uiso d 1
C C15 0.4777(2) 0.4736(2) 0.22127(19) 0.0390(6) Uani d 1
H H15A 0.5582 0.4420 0.2503 0.047 Uiso calc 1
H H15B 0.4046 0.4754 0.2786 0.047 Uiso calc 1
C C16 0.4667(2) 0.5925(2) 0.17610(19) 0.0383(6) Uani d 1
H H16A 0.3855 0.6248 0.1482 0.046 Uiso calc 1
H H16B 0.5391 0.5908 0.1181 0.046 Uiso calc 1
C C17 0.4685(4) 0.6673(3) 0.2558(3) 0.0668(9) Uani d 1
H H17A 0.3895 0.6770 0.3087 0.080 Uiso calc 1
H H17B 0.5432 0.6287 0.2909 0.080 Uiso calc 1
C C18 0.4764(4) 0.7816(3) 0.2122(3) 0.0786(11) Uani d 1
H H18A 0.5545 0.7730 0.1599 0.118 Uiso calc 1
H H18B 0.4791 0.8248 0.2678 0.118 Uiso calc 1
H H18C 0.4007 0.8220 0.1802 0.118 Uiso calc 1
C C19 0.4816(2) 0.2812(2) 0.1868(2) 0.0381(6) Uani d 1
H H19A 0.4137 0.2859 0.2488 0.046 Uiso calc 1
H H19B 0.5658 0.2421 0.2086 0.046 Uiso calc 1
C C20 0.4617(3) 0.2132(2) 0.1099(2) 0.0419(6) Uani d 1
H H20A 0.5314 0.2068 0.0490 0.050 Uiso calc 1
H H20B 0.3791 0.2544 0.0861 0.050 Uiso calc 1
C C21 0.4596(3) 0.0938(2) 0.1533(2) 0.0498(7) Uani d 1
H H21A 0.4319 0.0589 0.1030 0.060 Uiso calc 1
H H21B 0.5479 0.0467 0.1618 0.060 Uiso calc 1
C C22 0.3696(3) 0.0943(3) 0.2571(3) 0.0664(9) Uani d 1
H H22A 0.4065 0.1135 0.3107 0.100 Uiso calc 1
H H22B 0.3589 0.0191 0.2752 0.100 Uiso calc 1
H H22C 0.2856 0.1506 0.2521 0.100 Uiso calc 1
N N6 0.05973(18) 0.13511(16) 0.50714(14) 0.0260(4) Uani d 1
H H7N 0.055(2) 0.1145(19) 0.4468(11) 0.031 Uiso d 1
H H8N 0.0105(19) 0.1068(19) 0.5573(14) 0.031 Uiso d 1
C C23 0.0145(2) 0.26079(18) 0.50850(17) 0.0303(5) Uani d 1
H H23A 0.0715 0.2928 0.4545 0.036 Uiso calc 1
H H23B 0.0200 0.2821 0.5764 0.036 Uiso calc 1
C C24 -0.1226(2) 0.31081(19) 0.48958(17) 0.0330(5) Uani d 1
H H24A -0.1804 0.2829 0.5463 0.040 Uiso calc 1
H H24B -0.1294 0.2849 0.4241 0.040 Uiso calc 1
C C25 -0.1664(3) 0.4403(2) 0.48336(19) 0.0413(6) Uani d 1
H H25A -0.1697 0.4660 0.5517 0.050 Uiso calc 1
H H25B -0.1023 0.4677 0.4328 0.050 Uiso calc 1
C C26 -0.2977(3) 0.4922(3) 0.4515(3) 0.0643(9) Uani d 1
H H26A -0.2953 0.4664 0.3841 0.096 Uiso calc 1
H H26B -0.3201 0.5750 0.4465 0.096 Uiso calc 1
H H26C -0.3624 0.4686 0.5033 0.096 Uiso calc 1
C C27 0.1963(2) 0.08328(19) 0.52304(17) 0.0305(5) Uani d 1
H H27A 0.2048 0.1045 0.5900 0.037 Uiso calc 1
H H27B 0.2528 0.1141 0.4676 0.037 Uiso calc 1
C C28 0.2400(2) -0.04449(19) 0.52239(17) 0.0294(5) Uani d 1
H H28A 0.2302 -0.0660 0.4559 0.035 Uiso calc 1
H H28B 0.1847 -0.0757 0.5787 0.035 Uiso calc 1
C C29 0.3800(2) -0.0954(2) 0.53672(19) 0.0369(6) Uani d 1
H H29A 0.4354 -0.0679 0.4778 0.044 Uiso calc 1
H H29B 0.3906 -0.0690 0.6006 0.044 Uiso calc 1
C C30 0.4242(3) -0.2240(2) 0.5439(2) 0.0482(7) Uani d 1
H H30A 0.3720 -0.2519 0.6038 0.072 Uiso calc 1
H H30B 0.5149 -0.2525 0.5517 0.072 Uiso calc 1
H H30C 0.4143 -0.2508 0.4807 0.072 Uiso calc 1

loop_
_atom_site_aniso_label
_atom_site_aniso_U_11
_atom_site_aniso_U_22
_atom_site_aniso_U_33
_atom_site_aniso_U_12
_atom_site_aniso_U_13
_atom_site_aniso_U_23
O1 0.0392(9) 0.0268(9) 0.0183(7) -0.0083(7) -0.0038(6) 0.0024(6)
O2 0.0368(8) 0.0238(8) 0.0190(7) -0.0068(7) -0.0059(6) -0.0027(6)
O3 0.0605(11) 0.0468(11) 0.0205(8) -0.0248(9) -0.0028(7) -0.0085(7)
O4 0.0737(13) 0.0404(11) 0.0232(9) -0.0241(10) -0.0038(8) 0.0056(8)
N1 0.0565(13) 0.0220(10) 0.0253(10) -0.0134(9) -0.0050(9) -0.0015(8)
N2 0.0352(10) 0.0366(12) 0.0204(10) -0.0123(9) -0.0034(8) -0.0017(9)
C1 0.0219(10) 0.0246(11) 0.0194(10) -0.0061(8) -0.0038(8) -0.0010(8)
C2 0.0253(10) 0.0224(11) 0.0218(11) -0.0082(9) -0.0032(8) -0.0007(8)
C3 0.0321(11) 0.0243(11) 0.0241(11) -0.0094(9) -0.0025(9) -0.0071(9)
C4 0.0294(11) 0.0277(12) 0.0176(10) -0.0079(9) -0.0054(8) -0.0012(9)
C5 0.0361(12) 0.0234(11) 0.0229(11) -0.0099(9) -0.0064(9) 0.0022(9)
C6 0.0332(11) 0.0225(11) 0.0208(11) -0.0082(9) -0.0040(9) -0.0028(8)
C7 0.0248(10) 0.0251(12) 0.0209(11) -0.0069(9) -0.0068(8) 0.0009(9)
O5 0.0340(8) 0.0267(9) 0.0317(9) -0.0113(7) -0.0112(7) -0.0024(7)
O6 0.0343(8) 0.0322(9) 0.0307(9) -0.0104(7) -0.0138(7) 0.0031(7)
O7 0.0389(9) 0.0316(9) 0.0345(9) -0.0113(7) -0.0176(7) 0.0043(7)
O8 0.0516(10) 0.0308(9) 0.0384(9) -0.0237(8) -0.0189(8) 0.0031(7)
N3 0.0343(10) 0.0233(10) 0.0285(10) -0.0123(8) -0.0110(8) 0.0014(8)
N4 0.0350(10) 0.0281(11) 0.0230(9) -0.0127(8) -0.0083(8) -0.0005(8)
C8 0.0249(10) 0.0223(11) 0.0204(10) -0.0050(9) -0.0034(8) -0.0034(8)
C9 0.0247(10) 0.0206(11) 0.0216(10) -0.0056(8) -0.0018(8) -0.0034(8)
C10 0.0276(11) 0.0207(11) 0.0185(10) -0.0064(9) -0.0053(8) 0.0000(8)
C11 0.0284(11) 0.0252(11) 0.0203(10) -0.0094(9) -0.0063(8) -0.0029(8)
C12 0.0346(12) 0.0192(11) 0.0305(12) -0.0097(9) -0.0099(9) 0.0005(9)
C13 0.0333(12) 0.0227(11) 0.0261(11) -0.0085(9) -0.0095(9) 0.0026(9)
C14 0.0237(10) 0.0254(12) 0.0241(11) -0.0042(9) -0.0048(8) -0.0029(9)
N5 0.0304(10) 0.0398(12) 0.0293(11) -0.0113(9) -0.0111(8) 0.0018(9)
C15 0.0408(14) 0.0484(16) 0.0320(13) -0.0154(12) -0.0119(11) -0.0047(11)
C16 0.0372(13) 0.0428(15) 0.0375(14) -0.0105(11) -0.0105(11) -0.0100(11)
C17 0.103(3) 0.0514(19) 0.0531(19) -0.0208(18) -0.0289(18) -0.0123(15)
C18 0.114(3) 0.045(2) 0.085(3) -0.016(2) -0.042(2) -0.0154(18)
C19 0.0331(12) 0.0408(15) 0.0379(14) -0.0100(11) -0.0120(10) 0.0109(11)
C20 0.0487(15) 0.0346(14) 0.0399(15) -0.0121(12) -0.0049(12) -0.0001(11)
C21 0.0435(15) 0.0359(15) 0.0654(19) -0.0098(12) -0.0071(13) 0.0027(13)
C22 0.0600(19) 0.063(2) 0.076(2) -0.0274(17) -0.0110(17) 0.0130(18)
N6 0.0338(10) 0.0256(10) 0.0184(9) -0.0090(8) -0.0051(8) -0.0005(7)
C23 0.0439(13) 0.0235(12) 0.0239(11) -0.0107(10) -0.0067(10) -0.0013(9)
C24 0.0423(13) 0.0289(13) 0.0234(12) -0.0066(10) -0.0031(10) -0.0014(9)
C25 0.0599(16) 0.0298(13) 0.0283(13) -0.0031(12) -0.0093(11) -0.0072(10)
C26 0.071(2) 0.0424(17) 0.063(2) 0.0158(15) -0.0266(17) -0.0103(15)
C27 0.0350(12) 0.0330(13) 0.0258(12) -0.0112(10) -0.0103(9) -0.0001(9)
C28 0.0332(12) 0.0324(13) 0.0228(11) -0.0087(10) -0.0076(9) -0.0013(9)
C29 0.0332(12) 0.0445(15) 0.0298(13) -0.0059(11) -0.0078(10) -0.0037(11)
C30 0.0473(15) 0.0453(16) 0.0444(16) 0.0044(13) -0.0187(13) -0.0083(13)

loop_
_atom_type_symbol
_atom_type_description
_atom_type_scat_dispersion_real
_atom_type_scat_dispersion_imag
_atom_type_scat_source
C C 0.0033 0.0016 'International Tables Vol C Tables 4.2.6.8 and 6.1.1.4'
H H 0.0000 0.0000 'International Tables Vol C Tables 4.2.6.8 and 6.1.1.4'
N N 0.0061 0.0033 'International Tables Vol C Tables 4.2.6.8 and 6.1.1.4'
O O 0.0106 0.0060 'International Tables Vol C Tables 4.2.6.8 and 6.1.1.4'

loop_
_geom_angle_atom_site_label_1
_geom_angle_atom_site_label_2
_geom_angle_atom_site_label_3
_geom_angle
C2 N1 H1N 111.8(17)
C2 N1 H2N 118.2(18)
H1N N1 H2N 123(2)
O4 N2 O3 123.54(18)
O4 N2 C4 118.01(18)
O3 N2 C4 118.44(18)
C6 C1 C2 119.04(18)
C6 C1 C7 118.41(18)
C2 C1 C7 122.55(18)
N1 C2 C3 118.25(19)
N1 C2 C1 123.47(19)
C3 C2 C1 118.19(18)
C4 C3 C2 119.68(19)
C4 C3 H3 120.2
C2 C3 H3 120.2
C3 C4 C5 123.59(19)
C3 C4 N2 117.74(19)
C5 C4 N2 118.67(19)
C4 C5 C6 116.9(2)
C4 C5 H5 121.6
C6 C5 H5 121.6
C5 C6 C1 122.5(2)
C5 C6 H6 118.7
C1 C6 H6 118.7
O1 C7 O2 124.31(19)
O1 C7 C1 118.35(19)
O2 C7 C1 117.34(18)
C9 N3 H3N 114.1(16)
C9 N3 H4N 116.8(15)
H3N N3 H4N 120(2)
O8 N4 O7 122.87(17)
O8 N4 C11 118.69(17)
O7 N4 C11 118.45(17)
C13 C8 C9 119.18(18)
C13 C8 C14 117.69(18)
C9 C8 C14 123.04(18)
N3 C9 C10 119.05(18)
N3 C9 C8 123.08(18)
C10 C9 C8 117.84(18)
C11 C10 C9 119.77(19)
C11 C10 H10 120.1
C9 C10 H10 120.1
C10 C11 C12 123.66(19)
C10 C11 N4 117.78(18)
C12 C11 N4 118.56(18)
C11 C12 C13 116.31(19)
C11 C12 H12 121.8
C13 C12 H12 121.8
C12 C13 C8 122.68(19)
C12 C13 H13 118.7
C8 C13 H13 118.7
O6 C14 O5 124.39(19)
O6 C14 C8 116.94(18)
O5 C14 C8 118.67(18)
C15 N5 C19 113.40(19)
C15 N5 H5N 104.6(17)
C19 N5 H5N 107.4(17)
C15 N5 H6N 111.7(17)
C19 N5 H6N 108.7(16)
H5N N5 H6N 111(2)
N5 C15 C16 112.20(19)
N5 C15 H15A 109.2
C16 C15 H15A 109.2
N5 C15 H15B 109.2
C16 C15 H15B 109.2
H15A C15 H15B 107.9
C15 C16 C17 111.6(2)
C15 C16 H16A 109.3
C17 C16 H16A 109.3
C15 C16 H16B 109.3
C17 C16 H16B 109.3
H16A C16 H16B 108.0
C18 C17 C16 113.9(3)
C18 C17 H17A 108.8
C16 C17 H17A 108.8
C18 C17 H17B 108.8
C16 C17 H17B 108.8
H17A C17 H17B 107.7
C17 C18 H18A 109.5
C17 C18 H18B 109.5
H18A C18 H18B 109.5
C17 C18 H18C 109.5
H18A C18 H18C 109.5
H18B C18 H18C 109.5
N5 C19 C20 111.95(19)
N5 C19 H19A 109.2
C20 C19 H19A 109.2
N5 C19 H19B 109.2
C20 C19 H19B 109.2
H19A C19 H19B 107.9
C19 C20 C21 113.6(2)
C19 C20 H20A 108.8
C21 C20 H20A 108.8
C19 C20 H20B 108.8
C21 C20 H20B 108.8
H20A C20 H20B 107.7
C22 C21 C20 112.5(3)
C22 C21 H21A 109.1
C20 C21 H21A 109.1
C22 C21 H21B 109.1
C20 C21 H21B 109.1
H21A C21 H21B 107.8
C21 C22 H22A 109.5
C21 C22 H22B 109.5
H22A C22 H22B 109.5
C21 C22 H22C 109.5
H22A C22 H22C 109.5
H22B C22 H22C 109.5
C23 N6 C27 112.99(17)
C23 N6 H7N 110.4(16)
C27 N6 H7N 107.3(15)
C23 N6 H8N 108.9(16)
C27 N6 H8N 108.0(15)
H7N N6 H8N 109(2)
N6 C23 C24 111.70(18)
N6 C23 H23A 109.3
C24 C23 H23A 109.3
N6 C23 H23B 109.3
C24 C23 H23B 109.3
H23A C23 H23B 107.9
C23 C24 C25 111.90(19)
C23 C24 H24A 109.2
C25 C24 H24A 109.2
C23 C24 H24B 109.2
C25 C24 H24B 109.2
H24A C24 H24B 107.9
C26 C25 C24 112.6(2)
C26 C25 H25A 109.1
C24 C25 H25A 109.1
C26 C25 H25B 109.1
C24 C25 H25B 109.1
H25A C25 H25B 107.8
C25 C26 H26A 109.5
C25 C26 H26B 109.5
H26A C26 H26B 109.5
C25 C26 H26C 109.5
H26A C26 H26C 109.5
H26B C26 H26C 109.5
N6 C27 C28 112.16(17)
N6 C27 H27A 109.2
C28 C27 H27A 109.2
N6 C27 H27B 109.2
C28 C27 H27B 109.2
H27A C27 H27B 107.9
C27 C28 C29 111.31(18)
C27 C28 H28A 109.4
C29 C28 H28A 109.4
C27 C28 H28B 109.4
C29 C28 H28B 109.4
H28A C28 H28B 108.0
C30 C29 C28 112.7(2)
C30 C29 H29A 109.1
C28 C29 H29A 109.1
C30 C29 H29B 109.1
C28 C29 H29B 109.1
H29A C29 H29B 107.8
C29 C30 H30A 109.5
C29 C30 H30B 109.5
H30A C30 H30B 109.5
C29 C30 H30C 109.5
H30A C30 H30C 109.5
H30B C30 H30C 109.5

loop_
_geom_bond_atom_site_label_1
_geom_bond_atom_site_label_2
_geom_bond_distance
O1 C7 1.262(2)
O2 C7 1.267(3)
O3 N2 1.228(2)
O4 N2 1.225(2)
N1 C2 1.360(3)
N1 H1N 0.882(10)
N1 H2N 0.882(10)
N2 C4 1.477(3)
C1 C6 1.403(3)
C1 C2 1.420(3)
C1 C7 1.509(3)
C2 C3 1.413(3)
C3 C4 1.375(3)
C3 H3 0.9500
C4 C5 1.379(3)
C5 C6 1.387(3)
C5 H5 0.9500
C6 H6 0.9500
O5 C14 1.269(3)
O6 C14 1.256(3)
O7 N4 1.236(2)
O8 N4 1.231(2)
N3 C9 1.370(3)
N3 H3N 0.885(10)
N3 H4N 0.878(10)
N4 C11 1.470(3)
C8 C13 1.396(3)
C8 C9 1.421(3)
C8 C14 1.512(3)
C9 C10 1.408(3)
C10 C11 1.371(3)
C10 H10 0.9500
C11 C12 1.385(3)
C12 C13 1.387(3)
C12 H12 0.9500
C13 H13 0.9500
N5 C15 1.490(3)
N5 C19 1.494(3)
N5 H5N 0.884(10)
N5 H6N 0.891(10)
C15 C16 1.505(4)
C15 H15A 0.9900
C15 H15B 0.9900
C16 C17 1.507(4)
C16 H16A 0.9900
C16 H16B 0.9900
C17 C18 1.494(5)
C17 H17A 0.9900
C17 H17B 0.9900
C18 H18A 0.9800
C18 H18B 0.9800
C18 H18C 0.9800
C19 C20 1.502(4)
C19 H19A 0.9900
C19 H19B 0.9900
C20 C21 1.535(3)
C20 H20A 0.9900
C20 H20B 0.9900
C21 C22 1.526(4)
C21 H21A 0.9900
C21 H21B 0.9900
C22 H22A 0.9800
C22 H22B 0.9800
C22 H22C 0.9800
N6 C23 1.488(3)
N6 C27 1.496(3)
N6 H7N 0.888(10)
N6 H8N 0.884(10)
C23 C24 1.512(3)
C23 H23A 0.9900
C23 H23B 0.9900
C24 C25 1.529(3)
C24 H24A 0.9900
C24 H24B 0.9900
C25 C26 1.519(4)
C25 H25A 0.9900
C25 H25B 0.9900
C26 H26A 0.9800
C26 H26B 0.9800
C26 H26C 0.9800
C27 C28 1.512(3)
C27 H27A 0.9900
C27 H27B 0.9900
C28 C29 1.525(3)
C28 H28A 0.9900
C28 H28B 0.9900
C29 C30 1.518(4)
C29 H29A 0.9900
C29 H29B 0.9900
C30 H30A 0.9800
C30 H30B 0.9800
C30 H30C 0.9800

loop_
_geom_hbond_atom_site_label_D
_geom_hbond_atom_site_label_H
_geom_hbond_atom_site_label_A
_geom_hbond_site_symmetry_A
_geom_hbond_distance_DH
_geom_hbond_distance_HA
_geom_hbond_distance_DA
_geom_hbond_angle_DHA
N1 H1N O1 . 0.882(13) 1.984(19) 2.696(2) 137(2)
N1 H2N O5 2_655 0.88(2) 2.38(2) 3.226(3) 160.0(19)
N3 H3N O5 . 0.88(2) 2.01(2) 2.714(3) 136(2)
N3 H4N O2 1_655 0.88(2) 2.19(2) 3.052(2) 168.0(19)
N5 H5N O5 . 0.88(2) 1.89(2) 2.757(3) 166(2)
N5 H6N O6 2_665 0.89(2) 1.81(2) 2.697(3) 173(2)
N6 H7N O2 . 0.888(17) 1.886(16) 2.759(2) 167(2)
N6 H8N O1 2_556 0.89(2) 1.85(2) 2.712(2) 163(2)
C19 H19A O7 1_455 0.99 2.56 3.343(3) 136
C20 H20B O6 2_665 0.99 2.56 3.297(3) 131
C27 H27A O4 1_556 0.99 2.57 3.550(3) 169

loop_
_geom_torsion_atom_site_label_1
_geom_torsion_atom_site_label_2
_geom_torsion_atom_site_label_3
_geom_torsion_atom_site_label_4
_geom_torsion
C6 C1 C2 N1 -179.7(2)
C7 C1 C2 N1 -0.8(3)
C6 C1 C2 C3 -3.2(3)
C7 C1 C2 C3 175.69(18)
N1 C2 C3 C4 178.5(2)
C1 C2 C3 C4 1.8(3)
C2 C3 C4 C5 1.2(3)
C2 C3 C4 N2 -178.83(18)
O4 N2 C4 C3 -175.5(2)
O3 N2 C4 C3 3.3(3)
O4 N2 C4 C5 4.5(3)
O3 N2 C4 C5 -176.7(2)
C3 C4 C5 C6 -2.6(3)
N2 C4 C5 C6 177.44(18)
C4 C5 C6 C1 1.0(3)
C2 C1 C6 C5 1.9(3)
C7 C1 C6 C5 -177.09(19)
C6 C1 C7 O1 -168.45(18)
C2 C1 C7 O1 12.6(3)
C6 C1 C7 O2 11.6(3)
C2 C1 C7 O2 -167.31(18)
C13 C8 C9 N3 170.5(2)
C14 C8 C9 N3 -13.1(3)
C13 C8 C9 C10 -7.5(3)
C14 C8 C9 C10 168.91(19)
N3 C9 C10 C11 -172.40(19)
C8 C9 C10 C11 5.7(3)
C9 C10 C11 C12 1.0(3)
C9 C10 C11 N4 -178.27(18)
O8 N4 C11 C10 -169.46(19)
O7 N4 C11 C10 10.3(3)
O8 N4 C11 C12 11.2(3)
O7 N4 C11 C12 -169.0(2)
C10 C11 C12 C13 -5.7(3)
N4 C11 C12 C13 173.56(19)
C11 C12 C13 C8 3.7(3)
C9 C8 C13 C12 2.8(3)
C14 C8 C13 C12 -173.8(2)
C13 C8 C14 O6 0.6(3)
C9 C8 C14 O6 -175.88(19)
C13 C8 C14 O5 -179.63(19)
C9 C8 C14 O5 3.9(3)
C19 N5 C15 C16 -176.79(19)
N5 C15 C16 C17 -179.1(2)
C15 C16 C17 C18 171.9(3)
C15 N5 C19 C20 171.3(2)
N5 C19 C20 C21 -177.9(2)
C19 C20 C21 C22 49.5(3)
C27 N6 C23 C24 178.58(17)
N6 C23 C24 C25 -176.00(18)
C23 C24 C25 C26 173.0(2)
C23 N6 C27 C28 179.47(18)
N6 C27 C28 C29 178.96(18)
C27 C28 C29 C30 176.0(2)

_cod_database_fobs_code 2241916
